data_7713996
loop_
_publ_author_name
'Moreno, Sonia'
'Royo, David'
'El Hachimi, Abdel Ghafour'
'Rodr\'iguez-Castillo, Mar\'ia'
'Monge, Miguel'
'Olmos, Maria Elena'
'L\'opez-de-Luzuriaga, Jos\'e Maria'

_publ_section_title
;
 Vapochromic Behaviour of a Gold(I)-Lead(II) complex as a VOC sensor
;
_journal_name_full 'Dalton Transactions'
_journal_paper_doi 10.1039/D3DT02000B
_journal_year 2023
_chemical_formula_moiety 'C43 H19 Au2 F20 N3 O Pb, C4 H8 O'
_chemical_formula_sum 'C47 H27 Au2 F20 N3 O2 Pb'
_chemical_formula_weight 1646.84
_space_group_crystal_system triclinic
_space_group_IT_number 2
_space_group_name_Hall '-P 1'
_space_group_name_H-M_alt 'P -1'
_atom_sites_solution_hydrogens geom
_atom_sites_solution_primary iterative
_audit_creation_date 2023-09-05
_audit_creation_method
;
Olex2 1.5
(compiled 2023.08.24 svn.re1ec1418 for OlexSys, GUI svn.r6817)
;
_audit_update_record
;
2023-09-05 deposited with the CCDC.	2023-09-21 downloaded from the CCDC.
;
_cell_angle_alpha 107.528(3)
_cell_angle_beta 94.633(3)
_cell_angle_gamma 93.988(4)
_cell_formula_units_Z 2
_cell_length_a 9.4745(10)
_cell_length_b 14.2971(15)
_cell_length_c 17.8209(17)
_cell_measurement_reflns_used 9513
_cell_measurement_temperature 138.40
_cell_measurement_theta_max 27.91
_cell_measurement_theta_min 2.87
_cell_volume 2283.2(4)
_computing_molecular_graphics 'Olex2 1.5 (Dolomanov et al., 2009)'
_computing_publication_material 'Olex2 1.5 (Dolomanov et al., 2009)'
_computing_structure_refinement 'XL  (Sheldrick, 2008)'
_computing_structure_solution 'olex2.solve 1.5 (Bourhis et al., 2015)'
_diffrn_ambient_temperature 138.40
_diffrn_measured_fraction_theta_full 0.998
_diffrn_measured_fraction_theta_max 0.995
_diffrn_measurement_device_type 'Bruker APEX-II CCD'
_diffrn_measurement_method '\f and \w scans'
_diffrn_radiation_type MoK\a
_diffrn_radiation_wavelength 0.71073
_diffrn_reflns_av_R_equivalents 0.0405
_diffrn_reflns_av_unetI/netI 0.0351
_diffrn_reflns_Laue_measured_fraction_full 0.998
_diffrn_reflns_Laue_measured_fraction_max 0.995
_diffrn_reflns_limit_h_max 12
_diffrn_reflns_limit_h_min -12
_diffrn_reflns_limit_k_max 18
_diffrn_reflns_limit_k_min -18
_diffrn_reflns_limit_l_max 23
_diffrn_reflns_limit_l_min -22
_diffrn_reflns_number 48066
_diffrn_reflns_point_group_measured_fraction_full 0.998
_diffrn_reflns_point_group_measured_fraction_max 0.995
_diffrn_reflns_theta_full 25.242
_diffrn_reflns_theta_max 27.925
_diffrn_reflns_theta_min 2.870
_exptl_absorpt_coefficient_mu 10.215
_exptl_absorpt_correction_T_max 0.7456
_exptl_absorpt_correction_T_min 0.5318
_exptl_absorpt_correction_type multi-scan
_exptl_absorpt_process_details
;
SADABS-2014/5 (Bruker,2014/5) was used for absorption correction.
wR2(int) was 0.1142 before and 0.0567 after correction.
The Ratio of minimum to maximum transmission is 0.7133.
The \l/2 correction factor is Not present.
;
_exptl_crystal_colour yellow
_exptl_crystal_density_diffrn 2.395
_exptl_crystal_description prism
_exptl_crystal_F_000 1532
_exptl_crystal_preparation Luminescent
_exptl_crystal_size_max 0.25
_exptl_crystal_size_mid 0.248
_exptl_crystal_size_min 0.247
_refine_diff_density_max 0.811
_refine_diff_density_min -1.387
_refine_diff_density_rms 0.150
_refine_ls_extinction_method none
_refine_ls_goodness_of_fit_ref 1.059
_refine_ls_hydrogen_treatment constr
_refine_ls_matrix_type full
_refine_ls_number_parameters 670
_refine_ls_number_reflns 10904
_refine_ls_number_restraints 20
_refine_ls_restrained_S_all 1.059
_refine_ls_R_factor_all 0.0348
_refine_ls_R_factor_gt 0.0230
_refine_ls_shift/su_max 0.002
_refine_ls_shift/su_mean 0.000
_refine_ls_structure_factor_coef Fsqd
_refine_ls_weighting_details 'w=1/[\s^2^(Fo^2^)+(0.0159P)^2^+1.5413P] where P=(Fo^2^+2Fc^2^)/3'
_refine_ls_weighting_scheme calc
_refine_ls_wR_factor_gt 0.0433
_refine_ls_wR_factor_ref 0.0462
_reflns_Friedel_coverage 0.000
_reflns_number_gt 9268
_reflns_number_total 10904
_reflns_threshold_expression 'I > 2\s(I)'
_cod_data_source_file d3dt02000b2.cif
_cod_data_source_block bmrc17sm70thf
_cod_database_code 7713996
_shelx_shelxl_version_number 2019/1
_shelx_space_group_comment
;
The symmetry employed for this shelxl refinement is uniquely defined
by the following loop, which should always be used as a source of
symmetry information in preference to the above space-group names.
They are only intended as comments.
;
_shelx_estimated_absorpt_t_max 0.187
_shelx_estimated_absorpt_t_min 0.184
_olex2_refinement_description
;
1. Fixed Uiso
 At 1.2 times of:
  All C(H) groups, All C(H,H) groups
2. Restrained distances
 O2A-C44A = O2A-C47A
 1.47 with sigma of 0.05
 C44A-C45A = C45A-C46A = C46A-C47A
 1.5 with sigma of 0.05
 O2A-C45A = C44A-C46A = C45A-C47A = C46A-O2A = C47A-C44A
 2.34 with sigma of 0.05
 O2B-C44B = O2B-C47B
 1.44 with sigma of 0.05
 C44B-C45B = C45B-C46B = C46B-C47B
 1.5 with sigma of 0.05
 O2B-C45B = C44B-C46B = C45B-C47B = C46B-O2B = C47B-C44B
 2.34 with sigma of 0.05
3. Uiso/Uaniso restraints and constraints
Uiso(C46A) = Uiso(C46B)
4. Others
 Fixed Sof: O2A(0.5) C44A(0.5) H44a(0.5) H44b(0.5) C45A(0.5) H45a(0.5)
 H45b(0.5) C46A(0.5) H46a(0.5) H46b(0.5) C47A(0.5) H47a(0.5) H47b(0.5) O2B(0.5)
 C44B(0.5) H44c(0.5) H44d(0.5) C45B(0.5) H45c(0.5) H45d(0.5) C46B(0.5)
 H46c(0.5) H46d(0.5) C47B(0.5) H47c(0.5) H47d(0.5)
5.a Secondary CH2 refined with riding coordinates:
 C40(H40a,H40b), C41(H41a,H41b), C42(H42a,H42b), C43(H43a,H43b), C44A(H44a,
 H44b), C45A(H45a,H45b), C46A(H46a,H46b), C47A(H47a,H47b), C44B(H44c,H44d),
 C45B(H45c,H45d), C46B(H46c,H46d), C47B(H47c,H47d)
5.b Aromatic/amide H refined with riding coordinates:
 C25(H25), C26(H26), C27(H27), C28(H28), C31(H31), C32(H32), C33(H33),
 C36(H36), C37(H37), C38(H38), C39(H39)
;
_olex2_submission_special_instructions 'No special instructions were received'

loop_
_space_group_symop_operation_xyz
'x, y, z'
'-x, -y, -z'

loop_
_atom_site_label
_atom_site_type_symbol
_atom_site_fract_x
_atom_site_fract_y
_atom_site_fract_z
_atom_site_U_iso_or_equiv
_atom_site_adp_type
_atom_site_occupancy
_atom_site_site_symmetry_order
_atom_site_calc_flag
_atom_site_refinement_flags_posn
_atom_site_refinement_flags_adp
_atom_site_refinement_flags_occupancy
_atom_site_disorder_assembly
_atom_site_disorder_group
Au1 Au 0.46312(2) 0.20023(2) 0.09384(2) 0.01990(4) Uani 1 1 d . . . . .
Au2 Au 0.22300(2) 0.40108(2) 0.38400(2) 0.01666(4) Uani 1 1 d . . . . .
Pb Pb 0.35805(2) 0.28177(2) 0.25043(2) 0.01452(3) Uani 1 1 d . . . . .
C1 C 0.4141(4) 0.3276(3) 0.0721(2) 0.0222(8) Uani 1 1 d . . . . .
C2 C 0.2945(4) 0.3313(3) 0.0239(2) 0.0267(8) Uani 1 1 d . . . . .
C3 C 0.2530(5) 0.4173(3) 0.0122(2) 0.0347(10) Uani 1 1 d . . . . .
C4 C 0.3335(5) 0.5046(3) 0.0500(2) 0.0338(10) Uani 1 1 d . . . . .
C5 C 0.4549(4) 0.5057(3) 0.0974(2) 0.0299(9) Uani 1 1 d . . . . .
C6 C 0.4915(4) 0.4189(3) 0.1074(2) 0.0262(8) Uani 1 1 d . . . . .
F1 F 0.2086(3) 0.24738(19) -0.01364(14) 0.0447(6) Uani 1 1 d . . . . .
F2 F 0.1323(3) 0.4164(2) -0.03428(16) 0.0567(8) Uani 1 1 d . . . . .
F3 F 0.2951(3) 0.5891(2) 0.03933(16) 0.0557(8) Uani 1 1 d . . . . .
F4 F 0.5357(3) 0.59121(18) 0.13330(16) 0.0495(7) Uani 1 1 d . . . . .
F5 F 0.6128(2) 0.42508(18) 0.15640(14) 0.0401(6) Uani 1 1 d . . . . .
C7 C 0.5040(4) 0.0693(3) 0.11126(19) 0.0198(7) Uani 1 1 d . . . . .
C8 C 0.6213(4) 0.0561(3) 0.1578(2) 0.0194(7) Uani 1 1 d . . . . .
C9 C 0.6457(4) -0.0324(3) 0.1703(2) 0.0221(8) Uani 1 1 d . . . . .
C10 C 0.5491(4) -0.1143(3) 0.1350(2) 0.0231(8) Uani 1 1 d . . . . .
C11 C 0.4306(4) -0.1046(3) 0.0894(2) 0.0224(8) Uani 1 1 d . . . . .
C12 C 0.4125(4) -0.0148(3) 0.07798(19) 0.0182(7) Uani 1 1 d . . . . .
F6 F 0.7182(2) 0.13416(16) 0.19591(13) 0.0298(5) Uani 1 1 d . . . . .
F7 F 0.7591(2) -0.03995(18) 0.21807(14) 0.0354(6) Uani 1 1 d . . . . .
F8 F 0.5689(3) -0.19970(17) 0.14813(15) 0.0383(6) Uani 1 1 d . . . . .
F9 F 0.3336(2) -0.18344(16) 0.05667(13) 0.0335(5) Uani 1 1 d . . . . .
F10 F 0.2920(2) -0.01121(16) 0.03171(12) 0.0276(5) Uani 1 1 d . . . . .
C13 C 0.2434(4) 0.5429(2) 0.37840(18) 0.0162(7) Uani 1 1 d . . . . .
C14 C 0.3309(4) 0.5797(3) 0.33386(19) 0.0187(7) Uani 1 1 d . . . . .
C15 C 0.3567(4) 0.6783(3) 0.3407(2) 0.0219(8) Uani 1 1 d . . . . .
C16 C 0.2910(4) 0.7458(3) 0.3961(2) 0.0213(8) Uani 1 1 d . . . . .
C17 C 0.2009(4) 0.7135(3) 0.4411(2) 0.0218(8) Uani 1 1 d . . . . .
C18 C 0.1781(4) 0.6147(3) 0.4321(2) 0.0197(7) Uani 1 1 d . . . . .
F11 F 0.3996(2) 0.51640(16) 0.27797(12) 0.0278(5) Uani 1 1 d . . . . .
F12 F 0.4443(3) 0.70982(17) 0.29566(13) 0.0355(6) Uani 1 1 d . . . . .
F13 F 0.3146(2) 0.84263(15) 0.40585(13) 0.0309(5) Uani 1 1 d . . . . .
F14 F 0.1361(2) 0.77989(16) 0.49520(13) 0.0340(5) Uani 1 1 d . . . . .
F15 F 0.0890(2) 0.58792(16) 0.47964(12) 0.0272(5) Uani 1 1 d . . . . .
C19 C 0.2046(4) 0.2696(3) 0.40799(19) 0.0173(7) Uani 1 1 d . . . . .
C20 C 0.3045(4) 0.2500(3) 0.4610(2) 0.0196(7) Uani 1 1 d . . . . .
C21 C 0.2906(4) 0.1697(3) 0.4875(2) 0.0236(8) Uani 1 1 d . . . . .
C22 C 0.1707(4) 0.1028(3) 0.4604(2) 0.0234(8) Uani 1 1 d . . . . .
C23 C 0.0687(4) 0.1188(3) 0.4077(2) 0.0222(8) Uani 1 1 d . . . . .
C24 C 0.0875(4) 0.2003(3) 0.38275(19) 0.0193(7) Uani 1 1 d . . . . .
F16 F 0.4258(2) 0.31199(16) 0.48869(12) 0.0281(5) Uani 1 1 d . . . . .
F17 F 0.3905(2) 0.15432(18) 0.53921(13) 0.0361(6) Uani 1 1 d . . . . .
F18 F 0.1555(3) 0.02407(17) 0.48619(15) 0.0386(6) Uani 1 1 d . . . . .
F19 F -0.0498(2) 0.05498(16) 0.38193(14) 0.0335(5) Uani 1 1 d . . . . .
F20 F -0.0179(2) 0.21191(16) 0.33067(12) 0.0272(5) Uani 1 1 d . . . . .
N1 N 0.4280(3) 0.1422(2) 0.29934(15) 0.0165(6) Uani 1 1 d . . . . .
C25 C 0.5477(4) 0.1518(3) 0.3480(2) 0.0213(8) Uani 1 1 d . . . . .
H25 H 0.605699 0.212840 0.363842 0.026 Uiso 1 1 calc R U . . .
C26 C 0.5898(4) 0.0774(3) 0.3758(2) 0.0236(8) Uani 1 1 d . . . . .
H26 H 0.675248 0.086613 0.410073 0.028 Uiso 1 1 calc R U . . .
C27 C 0.5053(4) -0.0114(3) 0.3528(2) 0.0263(8) Uani 1 1 d . . . . .
H27 H 0.531970 -0.064180 0.371092 0.032 Uiso 1 1 calc R U . . .
C28 C 0.3812(4) -0.0225(3) 0.3028(2) 0.0227(8) Uani 1 1 d . . . . .
H28 H 0.321214 -0.082666 0.287097 0.027 Uiso 1 1 calc R U . . .
C29 C 0.3454(3) 0.0553(2) 0.27584(18) 0.0153(7) Uani 1 1 d . . . . .
N2 N 0.1840(3) 0.1298(2) 0.20324(15) 0.0145(6) Uani 1 1 d . . . . .
C30 C 0.2167(3) 0.0473(2) 0.21936(19) 0.0148(7) Uani 1 1 d . . . . .
C31 C 0.1355(4) -0.0432(3) 0.1837(2) 0.0208(7) Uani 1 1 d . . . . .
H31 H 0.158728 -0.100410 0.196693 0.025 Uiso 1 1 calc R U . . .
C32 C 0.0206(4) -0.0476(3) 0.1292(2) 0.0234(8) Uani 1 1 d . . . . .
H32 H -0.034708 -0.108604 0.103306 0.028 Uiso 1 1 calc R U . . .
C33 C -0.0132(4) 0.0363(3) 0.1127(2) 0.0228(8) Uani 1 1 d . . . . .
H33 H -0.091850 0.033839 0.075309 0.027 Uiso 1 1 calc R U . . .
C34 C 0.0690(3) 0.1254(3) 0.15136(18) 0.0158(7) Uani 1 1 d . . . . .
N3 N 0.1219(3) 0.3007(2) 0.17767(16) 0.0186(6) Uani 1 1 d . . . . .
C35 C 0.0322(4) 0.2195(3) 0.13943(19) 0.0168(7) Uani 1 1 d . . . . .
C36 C -0.0881(4) 0.2257(3) 0.0919(2) 0.0243(8) Uani 1 1 d . . . . .
H36 H -0.150253 0.168268 0.064800 0.029 Uiso 1 1 calc R U . . .
C37 C -0.1167(4) 0.3155(3) 0.0842(2) 0.0282(9) Uani 1 1 d . . . . .
H37 H -0.199127 0.320485 0.052124 0.034 Uiso 1 1 calc R U . . .
C38 C -0.0250(4) 0.3985(3) 0.1235(2) 0.0255(8) Uani 1 1 d . . . . .
H38 H -0.042457 0.461256 0.118723 0.031 Uiso 1 1 calc R U . . .
C39 C 0.0927(4) 0.3874(3) 0.1698(2) 0.0233(8) Uani 1 1 d . . . . .
H39 H 0.155935 0.444147 0.197304 0.028 Uiso 1 1 calc R U . . .
O1 O 0.6165(3) 0.3719(2) 0.33616(16) 0.0310(6) Uani 1 1 d . . . . .
C40 C 0.7513(4) 0.3631(3) 0.3047(3) 0.0395(11) Uani 1 1 d . . . . .
H40A H 0.736887 0.334534 0.246355 0.047 Uiso 1 1 calc R U . . .
H40B H 0.806973 0.319318 0.326454 0.047 Uiso 1 1 calc R U . . .
C41 C 0.8283(5) 0.4628(4) 0.3272(3) 0.0554(15) Uani 1 1 d . . . . .
H41A H 0.842226 0.482966 0.279596 0.066 Uiso 1 1 calc R U . . .
H41B H 0.922607 0.464175 0.356049 0.066 Uiso 1 1 calc R U . . .
C42 C 0.7359(4) 0.5304(3) 0.3798(3) 0.0383(10) Uani 1 1 d . . . . .
H42A H 0.793226 0.575373 0.427511 0.046 Uiso 1 1 calc R U . . .
H42B H 0.686184 0.570101 0.350993 0.046 Uiso 1 1 calc R U . . .
C43 C 0.6312(4) 0.4610(3) 0.4015(2) 0.0278(9) Uani 1 1 d . . . . .
H43A H 0.667774 0.448594 0.450958 0.033 Uiso 1 1 calc R U . . .
H43B H 0.538516 0.488597 0.409019 0.033 Uiso 1 1 calc R U . . .
O2A O 1.0842(10) 0.7818(8) 0.2706(6) 0.034(3) Uiso 0.5 1 d D . P A 1
C44A C 0.9749(13) 0.8247(9) 0.3164(8) 0.035(4) Uiso 0.5 1 d D . P A 1
H44A H 0.930301 0.873085 0.294784 0.042 Uiso 0.5 1 calc R U P A 1
H44B H 1.012497 0.857589 0.372396 0.042 Uiso 0.5 1 calc R U P A 1
C45A C 0.8750(14) 0.7401(10) 0.3087(8) 0.047(4) Uiso 0.5 1 d D . P A 1
H45A H 0.903808 0.706806 0.347963 0.057 Uiso 0.5 1 calc R U P A 1
H45B H 0.778169 0.760475 0.316833 0.057 Uiso 0.5 1 calc R U P A 1
C46A C 0.8783(15) 0.6750(11) 0.2285(8) 0.055(2) Uiso 0.5 1 d D . P A 1
H46A H 0.808762 0.691656 0.191174 0.066 Uiso 0.5 1 calc R U P A 1
H46B H 0.855062 0.605428 0.225981 0.066 Uiso 0.5 1 calc R U P A 1
C47A C 1.0359(12) 0.6915(8) 0.2071(7) 0.039(3) Uiso 0.5 1 d D . P A 1
H47A H 1.092587 0.636755 0.209663 0.047 Uiso 0.5 1 calc R U P A 1
H47B H 1.037067 0.700924 0.154320 0.047 Uiso 0.5 1 calc R U P A 1
O2B O 1.0995(10) 0.7783(7) 0.2585(6) 0.030(3) Uiso 0.5 1 d D . P B 2
C44B C 1.0012(13) 0.8296(10) 0.3081(8) 0.037(4) Uiso 0.5 1 d D . P B 2
H44C H 0.978661 0.888583 0.293050 0.044 Uiso 0.5 1 calc R U P B 2
H44D H 1.044015 0.851862 0.363911 0.044 Uiso 0.5 1 calc R U P B 2
C45B C 0.8598(15) 0.7596(11) 0.2996(9) 0.058(5) Uiso 0.5 1 d D . P B 2
H45C H 0.862510 0.724371 0.339702 0.070 Uiso 0.5 1 calc R U P B 2
H45D H 0.774149 0.795897 0.302641 0.070 Uiso 0.5 1 calc R U P B 2
C46B C 0.8679(15) 0.6901(11) 0.2164(8) 0.055(2) Uiso 0.5 1 d D . P B 2
H46C H 0.840778 0.720653 0.174969 0.066 Uiso 0.5 1 calc R U P B 2
H46D H 0.809021 0.626711 0.206137 0.066 Uiso 0.5 1 calc R U P B 2
C47B C 1.0217(12) 0.6789(8) 0.2237(7) 0.040(3) Uiso 0.5 1 d D . P B 2
H47C H 1.042416 0.637481 0.258102 0.048 Uiso 0.5 1 calc R U P B 2
H47D H 1.052091 0.646540 0.170964 0.048 Uiso 0.5 1 calc R U P B 2

loop_
_atom_site_aniso_label
_atom_site_aniso_U_11
_atom_site_aniso_U_22
_atom_site_aniso_U_33
_atom_site_aniso_U_23
_atom_site_aniso_U_13
_atom_site_aniso_U_12
Au1 0.02457(7) 0.01818(7) 0.01927(7) 0.00692(5) 0.00750(5) 0.00657(6)
Au2 0.02026(7) 0.01497(7) 0.01570(6) 0.00595(5) 0.00141(5) 0.00340(5)
Pb 0.01694(6) 0.01283(7) 0.01359(6) 0.00413(5) -0.00064(5) 0.00252(5)
C1 0.029(2) 0.024(2) 0.0168(17) 0.0077(15) 0.0089(15) 0.0077(16)
C2 0.032(2) 0.026(2) 0.0224(18) 0.0089(16) 0.0017(16) 0.0011(17)
C3 0.038(2) 0.050(3) 0.023(2) 0.020(2) 0.0013(17) 0.015(2)
C4 0.051(3) 0.031(2) 0.032(2) 0.0227(19) 0.015(2) 0.019(2)
C5 0.040(2) 0.022(2) 0.030(2) 0.0090(17) 0.0119(18) 0.0031(18)
C6 0.026(2) 0.030(2) 0.0260(19) 0.0111(17) 0.0055(16) 0.0065(17)
F1 0.0475(16) 0.0418(16) 0.0388(14) 0.0093(12) -0.0105(12) -0.0044(13)
F2 0.0581(18) 0.074(2) 0.0459(16) 0.0318(15) -0.0122(14) 0.0214(16)
F3 0.087(2) 0.0411(16) 0.0572(17) 0.0348(14) 0.0145(15) 0.0302(15)
F4 0.0658(19) 0.0225(14) 0.0583(17) 0.0110(12) 0.0082(14) -0.0038(13)
F5 0.0316(13) 0.0358(14) 0.0489(15) 0.0103(12) -0.0077(11) 0.0018(11)
C7 0.0221(18) 0.0208(19) 0.0161(16) 0.0029(14) 0.0077(14) 0.0048(15)
C8 0.0183(17) 0.0187(19) 0.0185(17) 0.0012(15) 0.0052(14) 0.0013(15)
C9 0.0183(18) 0.027(2) 0.0222(18) 0.0079(16) 0.0038(14) 0.0080(16)
C10 0.030(2) 0.0182(19) 0.0255(19) 0.0102(15) 0.0079(16) 0.0080(16)
C11 0.028(2) 0.0196(19) 0.0159(17) 0.0005(15) 0.0049(15) -0.0003(16)
C12 0.0195(18) 0.0214(19) 0.0140(16) 0.0043(14) 0.0058(14) 0.0041(15)
F6 0.0230(12) 0.0269(13) 0.0362(13) 0.0072(10) -0.0005(10) -0.0038(10)
F7 0.0241(12) 0.0454(15) 0.0432(13) 0.0233(12) -0.0018(10) 0.0105(11)
F8 0.0460(15) 0.0249(13) 0.0510(15) 0.0199(11) 0.0062(12) 0.0115(11)
F9 0.0388(13) 0.0211(12) 0.0355(13) 0.0042(10) 0.0009(10) -0.0069(10)
F10 0.0278(12) 0.0332(13) 0.0206(10) 0.0074(9) -0.0039(9) 0.0051(10)
C13 0.0201(17) 0.0152(17) 0.0136(16) 0.0059(14) -0.0023(13) 0.0029(14)
C14 0.0219(18) 0.0185(18) 0.0151(16) 0.0044(14) 0.0010(14) 0.0031(15)
C15 0.0198(18) 0.025(2) 0.0226(18) 0.0111(16) 0.0014(15) -0.0030(15)
C16 0.0207(18) 0.0144(18) 0.0269(19) 0.0065(15) -0.0053(15) -0.0020(14)
C17 0.0193(18) 0.0177(19) 0.0237(18) -0.0011(15) 0.0022(15) 0.0034(15)
C18 0.0177(17) 0.0230(19) 0.0189(17) 0.0078(15) 0.0000(14) 0.0001(15)
F11 0.0360(13) 0.0233(12) 0.0248(11) 0.0055(9) 0.0125(10) 0.0062(10)
F12 0.0420(14) 0.0329(14) 0.0374(13) 0.0178(11) 0.0156(11) -0.0012(11)
F13 0.0334(13) 0.0158(11) 0.0432(13) 0.0098(10) 0.0013(10) -0.0006(9)
F14 0.0356(13) 0.0212(12) 0.0411(13) -0.0001(10) 0.0142(11) 0.0066(10)
F15 0.0255(11) 0.0279(12) 0.0307(12) 0.0108(10) 0.0121(9) 0.0020(9)
C19 0.0213(18) 0.0183(18) 0.0141(16) 0.0056(14) 0.0045(13) 0.0086(14)
C20 0.0199(18) 0.0193(19) 0.0181(17) 0.0038(14) 0.0010(14) 0.0023(15)
C21 0.0248(19) 0.030(2) 0.0201(17) 0.0123(16) 0.0027(15) 0.0107(16)
C22 0.028(2) 0.0204(19) 0.0281(19) 0.0134(16) 0.0115(16) 0.0080(16)
C23 0.0194(18) 0.0162(18) 0.0300(19) 0.0041(15) 0.0088(15) 0.0015(15)
C24 0.0190(18) 0.0229(19) 0.0163(16) 0.0042(14) 0.0040(14) 0.0098(15)
F16 0.0250(11) 0.0272(12) 0.0306(12) 0.0101(10) -0.0052(9) -0.0032(9)
F17 0.0380(13) 0.0407(15) 0.0364(13) 0.0241(11) -0.0078(11) 0.0079(11)
F18 0.0470(15) 0.0288(13) 0.0529(15) 0.0299(12) 0.0107(12) 0.0067(11)
F19 0.0259(12) 0.0219(12) 0.0502(14) 0.0095(11) 0.0024(11) -0.0049(10)
F20 0.0221(11) 0.0267(12) 0.0328(12) 0.0098(10) -0.0044(9) 0.0074(9)
N1 0.0182(14) 0.0191(15) 0.0117(13) 0.0044(12) -0.0016(11) 0.0040(12)
C25 0.0225(19) 0.022(2) 0.0190(17) 0.0065(15) 0.0008(14) 0.0027(15)
C26 0.0217(19) 0.029(2) 0.0225(18) 0.0111(16) -0.0021(15) 0.0077(16)
C27 0.026(2) 0.028(2) 0.033(2) 0.0206(18) 0.0015(16) 0.0078(17)
C28 0.0218(19) 0.022(2) 0.0284(19) 0.0161(16) -0.0010(15) -0.0028(15)
C29 0.0174(17) 0.0178(18) 0.0128(15) 0.0067(14) 0.0049(13) 0.0047(14)
N2 0.0148(14) 0.0154(15) 0.0155(13) 0.0077(12) 0.0018(11) 0.0030(11)
C30 0.0148(16) 0.0168(17) 0.0155(16) 0.0077(14) 0.0047(13) 0.0033(13)
C31 0.0211(18) 0.0142(18) 0.0290(19) 0.0090(15) 0.0035(15) 0.0027(14)
C32 0.0220(19) 0.0195(19) 0.0263(19) 0.0052(16) -0.0015(15) -0.0013(15)
C33 0.0229(19) 0.022(2) 0.0203(18) 0.0019(15) -0.0004(15) 0.0019(16)
C34 0.0146(16) 0.0200(18) 0.0139(15) 0.0060(14) 0.0022(13) 0.0048(14)
N3 0.0215(15) 0.0177(16) 0.0161(14) 0.0046(12) -0.0024(12) 0.0058(12)
C35 0.0173(17) 0.0199(18) 0.0143(15) 0.0061(14) 0.0021(13) 0.0044(14)
C36 0.0225(19) 0.024(2) 0.0255(19) 0.0091(16) -0.0062(15) 0.0029(16)
C37 0.029(2) 0.030(2) 0.028(2) 0.0121(17) -0.0042(16) 0.0114(17)
C38 0.035(2) 0.0182(19) 0.0246(19) 0.0072(16) -0.0013(16) 0.0112(16)
C39 0.029(2) 0.0173(19) 0.0223(18) 0.0053(15) -0.0051(15) 0.0044(16)
O1 0.0265(15) 0.0235(15) 0.0372(15) 0.0038(12) -0.0060(12) -0.0007(12)
C40 0.033(2) 0.038(3) 0.047(3) 0.009(2) 0.001(2) 0.019(2)
C41 0.033(3) 0.061(3) 0.048(3) -0.019(3) 0.015(2) -0.015(2)
C42 0.030(2) 0.033(2) 0.046(3) 0.003(2) 0.009(2) -0.0042(19)
C43 0.023(2) 0.032(2) 0.0243(19) 0.0053(17) -0.0026(16) -0.0012(17)

loop_
_atom_type_symbol
_atom_type_description
_atom_type_scat_dispersion_real
_atom_type_scat_dispersion_imag
_atom_type_scat_source
C C 0.0033 0.0016 'International Tables Vol C Tables 4.2.6.8 and 6.1.1.4'
H H 0.0000 0.0000 'International Tables Vol C Tables 4.2.6.8 and 6.1.1.4'
Au Au -2.0133 8.8022 'International Tables Vol C Tables 4.2.6.8 and 6.1.1.4'
F F 0.0171 0.0103 'International Tables Vol C Tables 4.2.6.8 and 6.1.1.4'
N N 0.0061 0.0033 'International Tables Vol C Tables 4.2.6.8 and 6.1.1.4'
O O 0.0106 0.0060 'International Tables Vol C Tables 4.2.6.8 and 6.1.1.4'
Pb Pb -3.3944 10.1111 'International Tables Vol C Tables 4.2.6.8 and 6.1.1.4'

loop_
_geom_angle_atom_site_label_1
_geom_angle_atom_site_label_2
_geom_angle_atom_site_label_3
_geom_angle
_geom_angle_site_symmetry_1
_geom_angle_site_symmetry_3
_geom_angle_publ_flag
C1 Au1 Pb 86.74(9) . . ?
C7 Au1 Pb 94.36(9) . . ?
C7 Au1 C1 177.10(14) . . ?
C13 Au2 Pb 106.22(9) . . ?
C19 Au2 Pb 81.31(9) . . ?
C19 Au2 C13 171.21(13) . . ?
Au2 Pb Au1 163.966(6) . . ?
N1 Pb Au1 94.20(6) . . ?
N1 Pb Au2 101.67(6) . . ?
N1 Pb N2 65.64(9) . . ?
N1 Pb N3 129.46(9) . . ?
N1 Pb O1 81.88(8) . . ?
N2 Pb Au1 83.61(6) . . ?
N2 Pb Au2 100.77(6) . . ?
N2 Pb N3 64.49(9) . . ?
N2 Pb O1 147.49(8) . . ?
N3 Pb Au1 88.13(6) . . ?
N3 Pb Au2 80.07(6) . . ?
N3 Pb O1 147.72(9) . . ?
O1 Pb Au1 98.14(6) . . ?
O1 Pb Au2 86.46(6) . . ?
C2 C1 Au1 122.3(3) . . ?
C2 C1 C6 113.5(3) . . ?
C6 C1 Au1 124.0(3) . . ?
C1 C2 C3 123.8(4) . . ?
F1 C2 C1 119.5(3) . . ?
F1 C2 C3 116.6(3) . . ?
C4 C3 C2 119.3(4) . . ?
F2 C3 C2 120.9(4) . . ?
F2 C3 C4 119.8(4) . . ?
C3 C4 C5 119.8(4) . . ?
F3 C4 C3 120.2(4) . . ?
F3 C4 C5 119.9(4) . . ?
C4 C5 C6 118.8(4) . . ?
F4 C5 C4 119.9(4) . . ?
F4 C5 C6 121.3(4) . . ?
C5 C6 C1 124.7(4) . . ?
F5 C6 C1 119.3(3) . . ?
F5 C6 C5 116.0(4) . . ?
C8 C7 Au1 124.8(3) . . ?
C12 C7 Au1 121.5(3) . . ?
C12 C7 C8 113.7(3) . . ?
C9 C8 C7 124.1(3) . . ?
F6 C8 C7 119.7(3) . . ?
F6 C8 C9 116.3(3) . . ?
C8 C9 C10 119.3(3) . . ?
F7 C9 C8 121.4(3) . . ?
F7 C9 C10 119.3(3) . . ?
C11 C10 C9 118.9(3) . . ?
F8 C10 C9 120.1(3) . . ?
F8 C10 C11 121.0(3) . . ?
C10 C11 C12 119.5(3) . . ?
F9 C11 C10 119.3(3) . . ?
F9 C11 C12 121.3(3) . . ?
C7 C12 C11 124.6(3) . . ?
F10 C12 C7 119.4(3) . . ?
F10 C12 C11 116.0(3) . . ?
C14 C13 Au2 127.0(3) . . ?
C14 C13 C18 114.0(3) . . ?
C18 C13 Au2 118.4(2) . . ?
C13 C14 C15 124.8(3) . . ?
F11 C14 C13 119.7(3) . . ?
F11 C14 C15 115.6(3) . . ?
C16 C15 C14 118.4(3) . . ?
F12 C15 C14 122.0(3) . . ?
F12 C15 C16 119.6(3) . . ?
C17 C16 C15 119.4(3) . . ?
F13 C16 C15 120.6(3) . . ?
F13 C16 C17 119.9(3) . . ?
C16 C17 C18 120.1(3) . . ?
F14 C17 C16 119.3(3) . . ?
F14 C17 C18 120.5(3) . . ?
C17 C18 C13 123.2(3) . . ?
F15 C18 C13 119.8(3) . . ?
F15 C18 C17 116.9(3) . . ?
C20 C19 Au2 120.5(3) . . ?
C24 C19 Au2 124.7(2) . . ?
C24 C19 C20 114.3(3) . . ?
C21 C20 C19 123.9(3) . . ?
F16 C20 C19 119.7(3) . . ?
F16 C20 C21 116.4(3) . . ?
C20 C21 C22 119.3(3) . . ?
F17 C21 C20 121.5(3) . . ?
F17 C21 C22 119.2(3) . . ?
C23 C22 C21 119.1(3) . . ?
F18 C22 C21 119.9(3) . . ?
F18 C22 C23 121.0(3) . . ?
C24 C23 C22 119.5(3) . . ?
F19 C23 C22 119.6(3) . . ?
F19 C23 C24 120.9(3) . . ?
C23 C24 C19 123.9(3) . . ?
F20 C24 C19 119.6(3) . . ?
F20 C24 C23 116.5(3) . . ?
C25 N1 Pb 121.1(2) . . ?
C25 N1 C29 119.0(3) . . ?
C29 N1 Pb 119.9(2) . . ?
N1 C25 H25 118.6 . . ?
N1 C25 C26 122.8(3) . . ?
C26 C25 H25 118.6 . . ?
C25 C26 H26 120.7 . . ?
C25 C26 C27 118.6(3) . . ?
C27 C26 H26 120.7 . . ?
C26 C27 H27 120.3 . . ?
C26 C27 C28 119.4(3) . . ?
C28 C27 H27 120.3 . . ?
C27 C28 H28 120.4 . . ?
C27 C28 C29 119.3(3) . . ?
C29 C28 H28 120.4 . . ?
N1 C29 C28 120.9(3) . . ?
N1 C29 C30 116.8(3) . . ?
C28 C29 C30 122.3(3) . . ?
C30 N2 Pb 119.6(2) . . ?
C30 N2 C34 119.3(3) . . ?
C34 N2 Pb 120.3(2) . . ?
N2 C30 C29 117.5(3) . . ?
N2 C30 C31 121.7(3) . . ?
C31 C30 C29 120.8(3) . . ?
C30 C31 H31 120.7 . . ?
C32 C31 C30 118.7(3) . . ?
C32 C31 H31 120.7 . . ?
C31 C32 H32 120.1 . . ?
C33 C32 C31 119.8(3) . . ?
C33 C32 H32 120.1 . . ?
C32 C33 H33 120.3 . . ?
C32 C33 C34 119.4(3) . . ?
C34 C33 H33 120.3 . . ?
N2 C34 C33 121.1(3) . . ?
N2 C34 C35 117.2(3) . . ?
C33 C34 C35 121.7(3) . . ?
C35 N3 Pb 119.3(2) . . ?
C39 N3 Pb 121.3(2) . . ?
C39 N3 C35 119.1(3) . . ?
N3 C35 C34 116.7(3) . . ?
N3 C35 C36 120.7(3) . . ?
C36 C35 C34 122.7(3) . . ?
C35 C36 H36 120.2 . . ?
C37 C36 C35 119.6(4) . . ?
C37 C36 H36 120.2 . . ?
C36 C37 H37 120.1 . . ?
C36 C37 C38 119.7(3) . . ?
C38 C37 H37 120.1 . . ?
C37 C38 H38 121.1 . . ?
C39 C38 C37 117.9(3) . . ?
C39 C38 H38 121.1 . . ?
N3 C39 C38 123.1(3) . . ?
N3 C39 H39 118.5 . . ?
C38 C39 H39 118.5 . . ?
C40 O1 Pb 124.2(2) . . ?
C43 O1 Pb 124.2(2) . . ?
C43 O1 C40 107.1(3) . . ?
O1 C40 H40A 110.1 . . ?
O1 C40 H40B 110.1 . . ?
O1 C40 C41 108.0(3) . . ?
H40A C40 H40B 108.4 . . ?
C41 C40 H40A 110.1 . . ?
C41 C40 H40B 110.1 . . ?
C40 C41 H41A 110.6 . . ?
C40 C41 H41B 110.6 . . ?
C40 C41 C42 105.7(4) . . ?
H41A C41 H41B 108.7 . . ?
C42 C41 H41A 110.6 . . ?
C42 C41 H41B 110.6 . . ?
C41 C42 H42A 111.0 . . ?
C41 C42 H42B 111.0 . . ?
H42A C42 H42B 109.0 . . ?
C43 C42 C41 103.9(4) . . ?
C43 C42 H42A 111.0 . . ?
C43 C42 H42B 111.0 . . ?
O1 C43 C42 105.1(3) . . ?
O1 C43 H43A 110.7 . . ?
O1 C43 H43B 110.7 . . ?
C42 C43 H43A 110.7 . . ?
C42 C43 H43B 110.7 . . ?
H43A C43 H43B 108.8 . . ?
C47A O2A C44A 114.3(9) . . ?
O2A C44A H44A 111.2 . . ?
O2A C44A H44B 111.2 . . ?
O2A C44A C45A 102.7(10) . . ?
H44A C44A H44B 109.1 . . ?
C45A C44A H44A 111.2 . . ?
C45A C44A H44B 111.2 . . ?
C44A C45A H45A 110.6 . . ?
C44A C45A H45B 110.6 . . ?
H45A C45A H45B 108.7 . . ?
C46A C45A C44A 105.6(11) . . ?
C46A C45A H45A 110.6 . . ?
C46A C45A H45B 110.6 . . ?
C45A C46A H46A 110.5 . . ?
C45A C46A H46B 110.5 . . ?
C45A C46A C47A 105.9(10) . . ?
H46A C46A H46B 108.7 . . ?
C47A C46A H46A 110.5 . . ?
C47A C46A H46B 110.5 . . ?
O2A C47A C46A 99.0(9) . . ?
O2A C47A H47A 112.0 . . ?
O2A C47A H47B 112.0 . . ?
C46A C47A H47A 112.0 . . ?
C46A C47A H47B 112.0 . . ?
H47A C47A H47B 109.7 . . ?
C44B O2B C47B 102.0(9) . . ?
O2B C44B H44C 109.7 . . ?
O2B C44B H44D 109.7 . . ?
O2B C44B C45B 109.9(10) . . ?
H44C C44B H44D 108.2 . . ?
C45B C44B H44C 109.7 . . ?
C45B C44B H44D 109.7 . . ?
C44B C45B H45C 112.0 . . ?
C44B C45B H45D 112.0 . . ?
H45C C45B H45D 109.7 . . ?
C46B C45B C44B 99.0(10) . . ?
C46B C45B H45C 112.0 . . ?
C46B C45B H45D 112.0 . . ?
C45B C46B H46C 112.1 . . ?
C45B C46B H46D 112.1 . . ?
C45B C46B C47B 98.2(10) . . ?
H46C C46B H46D 109.8 . . ?
C47B C46B H46C 112.1 . . ?
C47B C46B H46D 112.1 . . ?
O2B C47B C46B 108.2(10) . . ?
O2B C47B H47C 110.1 . . ?
O2B C47B H47D 110.1 . . ?
C46B C47B H47C 110.1 . . ?
C46B C47B H47D 110.1 . . ?
H47C C47B H47D 108.4 . . ?

loop_
_geom_bond_atom_site_label_1
_geom_bond_atom_site_label_2
_geom_bond_distance
_geom_bond_site_symmetry_2
_geom_bond_publ_flag
Au1 Pb 2.9645(3) . ?
Au1 C1 2.048(4) . ?
Au1 C7 2.045(4) . ?
Au2 Pb 2.9262(3) . ?
Au2 C13 2.057(3) . ?
Au2 C19 2.048(3) . ?
Pb N1 2.514(3) . ?
Pb N2 2.515(3) . ?
Pb N3 2.566(3) . ?
Pb O1 2.786(3) . ?
C1 C2 1.380(5) . ?
C1 C6 1.391(5) . ?
C2 C3 1.385(6) . ?
C2 F1 1.357(4) . ?
C3 C4 1.367(6) . ?
C3 F2 1.354(5) . ?
C4 C5 1.368(6) . ?
C4 F3 1.348(4) . ?
C5 C6 1.370(5) . ?
C5 F4 1.345(5) . ?
C6 F5 1.366(4) . ?
C7 C8 1.390(5) . ?
C7 C12 1.376(5) . ?
C8 C9 1.380(5) . ?
C8 F6 1.360(4) . ?
C9 C10 1.385(5) . ?
C9 F7 1.348(4) . ?
C10 C11 1.371(5) . ?
C10 F8 1.334(4) . ?
C11 C12 1.379(5) . ?
C11 F9 1.352(4) . ?
C12 F10 1.367(4) . ?
C13 C14 1.375(5) . ?
C13 C18 1.394(5) . ?
C14 C15 1.380(5) . ?
C14 F11 1.371(4) . ?
C15 C16 1.379(5) . ?
C15 F12 1.345(4) . ?
C16 C17 1.366(5) . ?
C16 F13 1.342(4) . ?
C17 C18 1.372(5) . ?
C17 F14 1.354(4) . ?
C18 F15 1.357(4) . ?
C19 C20 1.385(5) . ?
C19 C24 1.384(5) . ?
C20 C21 1.370(5) . ?
C20 F16 1.361(4) . ?
C21 C22 1.386(5) . ?
C21 F17 1.343(4) . ?
C22 C23 1.373(5) . ?
C22 F18 1.341(4) . ?
C23 C24 1.371(5) . ?
C23 F19 1.351(4) . ?
C24 F20 1.362(4) . ?
N1 C25 1.343(4) . ?
N1 C29 1.353(4) . ?
C25 H25 0.9500 . ?
C25 C26 1.372(5) . ?
C26 H26 0.9500 . ?
C26 C27 1.383(5) . ?
C27 H27 0.9500 . ?
C27 C28 1.386(5) . ?
C28 H28 0.9500 . ?
C28 C29 1.389(5) . ?
C29 C30 1.492(4) . ?
N2 C30 1.345(4) . ?
N2 C34 1.356(4) . ?
C30 C31 1.399(5) . ?
C31 H31 0.9500 . ?
C31 C32 1.384(5) . ?
C32 H32 0.9500 . ?
C32 C33 1.370(5) . ?
C33 H33 0.9500 . ?
C33 C34 1.397(5) . ?
C34 C35 1.484(5) . ?
N3 C35 1.352(4) . ?
N3 C39 1.334(4) . ?
C35 C36 1.389(5) . ?
C36 H36 0.9500 . ?
C36 C37 1.373(5) . ?
C37 H37 0.9500 . ?
C37 C38 1.383(5) . ?
C38 H38 0.9500 . ?
C38 C39 1.381(5) . ?
C39 H39 0.9500 . ?
O1 C40 1.434(5) . ?
O1 C43 1.433(4) . ?
C40 H40A 0.9900 . ?
C40 H40B 0.9900 . ?
C40 C41 1.479(6) . ?
C41 H41A 0.9900 . ?
C41 H41B 0.9900 . ?
C41 C42 1.512(6) . ?
C42 H42A 0.9900 . ?
C42 H42B 0.9900 . ?
C42 C43 1.509(6) . ?
C43 H43A 0.9900 . ?
C43 H43B 0.9900 . ?
O2A C44A 1.428(16) . ?
O2A C47A 1.453(14) . ?
C44A H44A 0.9900 . ?
C44A H44B 0.9900 . ?
C44A C45A 1.448(17) . ?
C45A H45A 0.9900 . ?
C45A H45B 0.9900 . ?
C45A C46A 1.456(18) . ?
C46A H46A 0.9900 . ?
C46A H46B 0.9900 . ?
C46A C47A 1.590(17) . ?
C47A H47A 0.9900 . ?
C47A H47B 0.9900 . ?
O2B C44B 1.423(16) . ?
O2B C47B 1.482(14) . ?
C44B H44C 0.9900 . ?
C44B H44D 0.9900 . ?
C44B C45B 1.584(18) . ?
C45B H45C 0.9900 . ?
C45B H45D 0.9900 . ?
C45B C46B 1.528(19) . ?
C46B H46C 0.9900 . ?
C46B H46D 0.9900 . ?
C46B C47B 1.477(17) . ?
C47B H47C 0.9900 . ?
C47B H47D 0.9900 . ?

loop_
_geom_hbond_atom_site_label_D
_geom_hbond_atom_site_label_H
_geom_hbond_atom_site_label_A
_geom_hbond_distance_DH
_geom_hbond_distance_HA
_geom_hbond_distance_DA
_geom_hbond_angle_DHA
_geom_hbond_site_symmetry_A
_geom_hbond_publ_flag
C25 H25 O1 0.95 2.47 3.241(5) 138.9 . yes
C26 H26 F14 0.95 2.60 3.415(4) 143.5 2_666 yes
C33 H33 F10 0.95 2.51 3.456(4) 174.2 2 yes
C36 H36 F10 0.95 2.59 3.523(4) 169.0 2 yes
C39 H39 F11 0.95 2.59 3.432(4) 148.1 . yes
C40 H40A F5 0.99 2.61 3.241(5) 122.0 . yes
C40 H40B F20 0.99 2.35 3.281(5) 156.5 1_655 yes

loop_
_geom_torsion_atom_site_label_1
_geom_torsion_atom_site_label_2
_geom_torsion_atom_site_label_3
_geom_torsion_atom_site_label_4
_geom_torsion
_geom_torsion_site_symmetry_1
_geom_torsion_site_symmetry_2
_geom_torsion_site_symmetry_3
_geom_torsion_site_symmetry_4
_geom_torsion_publ_flag
Au1 C1 C2 C3 175.4(3) . . . . ?
Au1 C1 C2 F1 -3.0(5) . . . . ?
Au1 C1 C6 C5 -175.5(3) . . . . ?
Au1 C1 C6 F5 3.9(5) . . . . ?
Au1 C7 C8 C9 178.6(3) . . . . ?
Au1 C7 C8 F6 0.4(5) . . . . ?
Au1 C7 C12 C11 -177.6(3) . . . . ?
Au1 C7 C12 F10 0.5(4) . . . . ?
Au2 C13 C14 C15 -170.0(3) . . . . ?
Au2 C13 C14 F11 10.0(5) . . . . ?
Au2 C13 C18 C17 170.6(3) . . . . ?
Au2 C13 C18 F15 -8.2(4) . . . . ?
Au2 C19 C20 C21 171.6(3) . . . . ?
Au2 C19 C20 F16 -9.3(4) . . . . ?
Au2 C19 C24 C23 -171.1(3) . . . . ?
Au2 C19 C24 F20 8.1(4) . . . . ?
Pb N1 C25 C26 -179.8(3) . . . . ?
Pb N1 C29 C28 -179.3(2) . . . . ?
Pb N1 C29 C30 1.5(4) . . . . ?
Pb N2 C30 C29 9.6(4) . . . . ?
Pb N2 C30 C31 -169.2(2) . . . . ?
Pb N2 C34 C33 167.4(2) . . . . ?
Pb N2 C34 C35 -14.3(4) . . . . ?
Pb N3 C35 C34 7.8(4) . . . . ?
Pb N3 C35 C36 -172.4(3) . . . . ?
Pb N3 C39 C38 172.2(3) . . . . ?
Pb O1 C40 C41 133.5(3) . . . . ?
Pb O1 C43 C42 -124.3(3) . . . . ?
C1 C2 C3 C4 0.1(6) . . . . ?
C1 C2 C3 F2 -178.3(4) . . . . ?
C2 C1 C6 C5 0.8(5) . . . . ?
C2 C1 C6 F5 -179.8(3) . . . . ?
C2 C3 C4 C5 1.2(6) . . . . ?
C2 C3 C4 F3 179.8(4) . . . . ?
C3 C4 C5 C6 -1.4(6) . . . . ?
C3 C4 C5 F4 178.6(4) . . . . ?
C4 C5 C6 C1 0.4(6) . . . . ?
C4 C5 C6 F5 -179.0(3) . . . . ?
C6 C1 C2 C3 -1.0(6) . . . . ?
C6 C1 C2 F1 -179.3(3) . . . . ?
F1 C2 C3 C4 178.4(3) . . . . ?
F1 C2 C3 F2 0.1(6) . . . . ?
F2 C3 C4 C5 179.6(4) . . . . ?
F2 C3 C4 F3 -1.8(6) . . . . ?
F3 C4 C5 C6 179.9(3) . . . . ?
F3 C4 C5 F4 0.0(6) . . . . ?
F4 C5 C6 C1 -179.7(3) . . . . ?
F4 C5 C6 F5 0.9(5) . . . . ?
C7 C8 C9 C10 0.0(5) . . . . ?
C7 C8 C9 F7 -177.8(3) . . . . ?
C8 C7 C12 C11 1.0(5) . . . . ?
C8 C7 C12 F10 179.2(3) . . . . ?
C8 C9 C10 C11 -0.9(5) . . . . ?
C8 C9 C10 F8 -178.1(3) . . . . ?
C9 C10 C11 C12 1.8(5) . . . . ?
C9 C10 C11 F9 -178.0(3) . . . . ?
C10 C11 C12 C7 -2.0(5) . . . . ?
C10 C11 C12 F10 179.8(3) . . . . ?
C12 C7 C8 C9 0.0(5) . . . . ?
C12 C7 C8 F6 -178.2(3) . . . . ?
F6 C8 C9 C10 178.3(3) . . . . ?
F6 C8 C9 F7 0.4(5) . . . . ?
F7 C9 C10 C11 177.0(3) . . . . ?
F7 C9 C10 F8 -0.2(5) . . . . ?
F8 C10 C11 C12 179.0(3) . . . . ?
F8 C10 C11 F9 -0.8(5) . . . . ?
F9 C11 C12 C7 177.8(3) . . . . ?
F9 C11 C12 F10 -0.4(5) . . . . ?
C13 C14 C15 C16 0.2(5) . . . . ?
C13 C14 C15 F12 179.6(3) . . . . ?
C14 C13 C18 C17 -1.2(5) . . . . ?
C14 C13 C18 F15 179.9(3) . . . . ?
C14 C15 C16 C17 -1.3(5) . . . . ?
C14 C15 C16 F13 178.9(3) . . . . ?
C15 C16 C17 C18 1.2(5) . . . . ?
C15 C16 C17 F14 -179.7(3) . . . . ?
C16 C17 C18 C13 0.2(5) . . . . ?
C16 C17 C18 F15 179.1(3) . . . . ?
C18 C13 C14 C15 1.0(5) . . . . ?
C18 C13 C14 F11 -179.0(3) . . . . ?
F11 C14 C15 C16 -179.8(3) . . . . ?
F11 C14 C15 F12 -0.4(5) . . . . ?
F12 C15 C16 C17 179.3(3) . . . . ?
F12 C15 C16 F13 -0.5(5) . . . . ?
F13 C16 C17 C18 -179.1(3) . . . . ?
F13 C16 C17 F14 0.1(5) . . . . ?
F14 C17 C18 C13 -179.0(3) . . . . ?
F14 C17 C18 F15 -0.1(5) . . . . ?
C19 C20 C21 C22 0.2(6) . . . . ?
C19 C20 C21 F17 -179.7(3) . . . . ?
C20 C19 C24 C23 0.6(5) . . . . ?
C20 C19 C24 F20 179.9(3) . . . . ?
C20 C21 C22 C23 0.0(5) . . . . ?
C20 C21 C22 F18 -179.7(3) . . . . ?
C21 C22 C23 C24 0.1(5) . . . . ?
C21 C22 C23 F19 -178.9(3) . . . . ?
C22 C23 C24 C19 -0.4(6) . . . . ?
C22 C23 C24 F20 -179.7(3) . . . . ?
C24 C19 C20 C21 -0.5(5) . . . . ?
C24 C19 C20 F16 178.6(3) . . . . ?
F16 C20 C21 C22 -178.9(3) . . . . ?
F16 C20 C21 F17 1.2(5) . . . . ?
F17 C21 C22 C23 179.9(3) . . . . ?
F17 C21 C22 F18 0.2(5) . . . . ?
F18 C22 C23 C24 179.8(3) . . . . ?
F18 C22 C23 F19 0.8(5) . . . . ?
F19 C23 C24 C19 178.5(3) . . . . ?
F19 C23 C24 F20 -0.8(5) . . . . ?
N1 C25 C26 C27 -0.1(5) . . . . ?
N1 C29 C30 N2 -7.3(4) . . . . ?
N1 C29 C30 C31 171.5(3) . . . . ?
C25 N1 C29 C28 1.5(5) . . . . ?
C25 N1 C29 C30 -177.7(3) . . . . ?
C25 C26 C27 C28 -0.1(6) . . . . ?
C26 C27 C28 C29 1.0(6) . . . . ?
C27 C28 C29 N1 -1.7(5) . . . . ?
C27 C28 C29 C30 177.5(3) . . . . ?
C28 C29 C30 N2 173.5(3) . . . . ?
C28 C29 C30 C31 -7.7(5) . . . . ?
C29 N1 C25 C26 -0.6(5) . . . . ?
C29 C30 C31 C32 -177.3(3) . . . . ?
N2 C30 C31 C32 1.5(5) . . . . ?
N2 C34 C35 N3 4.0(4) . . . . ?
N2 C34 C35 C36 -175.8(3) . . . . ?
C30 N2 C34 C33 -2.0(5) . . . . ?
C30 N2 C34 C35 176.3(3) . . . . ?
C30 C31 C32 C33 -1.5(5) . . . . ?
C31 C32 C33 C34 -0.1(5) . . . . ?
C32 C33 C34 N2 1.9(5) . . . . ?
C32 C33 C34 C35 -176.3(3) . . . . ?
C33 C34 C35 N3 -177.7(3) . . . . ?
C33 C34 C35 C36 2.5(5) . . . . ?
C34 N2 C30 C29 179.1(3) . . . . ?
C34 N2 C30 C31 0.3(5) . . . . ?
C34 C35 C36 C37 179.2(3) . . . . ?
N3 C35 C36 C37 -0.6(5) . . . . ?
C35 N3 C39 C38 -0.6(5) . . . . ?
C35 C36 C37 C38 0.5(6) . . . . ?
C36 C37 C38 C39 -0.4(6) . . . . ?
C37 C38 C39 N3 0.5(6) . . . . ?
C39 N3 C35 C34 -179.1(3) . . . . ?
C39 N3 C35 C36 0.7(5) . . . . ?
O1 C40 C41 C42 4.5(5) . . . . ?
C40 O1 C43 C42 32.6(4) . . . . ?
C40 C41 C42 C43 14.7(5) . . . . ?
C41 C42 C43 O1 -28.8(4) . . . . ?
C43 O1 C40 C41 -23.3(5) . . . . ?
O2A C44A C45A C46A -35.5(14) . . . . ?
C44A O2A C47A C46A -8.2(13) . . . . ?
C44A C45A C46A C47A 31.5(15) . . . . ?
C45A C46A C47A O2A -14.3(14) . . . . ?
C47A O2A C44A C45A 27.6(14) . . . . ?
O2B C44B C45B C46B -25.7(14) . . . . ?
C44B O2B C47B C46B 31.7(13) . . . . ?
C44B C45B C46B C47B 41.5(13) . . . . ?
C45B C46B C47B O2B -47.9(13) . . . . ?
C47B O2B C44B C45B -2.2(13) . . . . ?
